data_2311455
loop_
_publ_author_name
'Tyumentsev, Mikhail S.'
'Foreman, Mark R StJ'
'Steenari, Britt-Marie'
'Slawin, Alexandra M. Z.'

_publ_section_title
;
 Crystal structure and identification of resonance forms of diethyl
 2-(3-oxoiso-1,3-di-hydro-benzo-furan-1-yl-idene)malonate.
;
_journal_coeditor_code HB7700
_journal_issue 'Pt 10'
_journal_name_full 'Acta crystallographica. Section E, Crystallographic communications'
_journal_page_first 1576
_journal_page_last 1579
_journal_paper_doi 10.1107/S2056989017013962
_journal_volume 73
_journal_year 2017
_chemical_formula_iupac 'C15 H14 O6'
_chemical_formula_moiety 'C15 H14 O6'
_chemical_formula_sum 'C15 H14 O6'
_chemical_formula_weight 290.27
_chemical_name_systematic
;
Diethyl 2-(3-oxo-1,3-dihydro-2-benzofuran-1-ylidene)propanedioate
;
_space_group_crystal_system triclinic
_space_group_IT_number 2
_space_group_name_Hall '-P 1'
_space_group_name_H-M_alt 'P -1'
_atom_sites_solution_hydrogens geom
_atom_sites_solution_primary direct
_atom_sites_solution_secondary difmap
_audit_creation_method 'by CrystalStructure 4.1'
_cell_angle_alpha 67.706(15)
_cell_angle_beta 72.228(16)
_cell_angle_gamma 86.41(2)
_cell_formula_units_Z 2
_cell_length_a 7.942(2)
_cell_length_b 9.453(3)
_cell_length_c 10.226(2)
_cell_measurement_reflns_used 2290
_cell_measurement_temperature 93
_cell_measurement_theta_max 27.50
_cell_measurement_theta_min 2.30
_cell_volume 675.2(3)
_computing_cell_refinement
;
<i>CrystalClear-SM Expert</i> (Rigaku, 2014)
;
_computing_data_collection
;
<i>CrystalClear-SM Expert</i> (Rigaku, 2014)
;
_computing_data_reduction
;
<i>CrystalClear-SM Expert</i> (Rigaku, 2014)
;
_computing_molecular_graphics
;
CrystalStructure (Rigaku, 2014)
;
_computing_publication_material
;
CrystalStructure (Rigaku, 2014)
;
_computing_structure_refinement
;
SHELXL2013 (Sheldrick, 2008)
;
_computing_structure_solution
;
SIR2011 (Burla <i>et al.</i>,  2012)
;
_diffrn_ambient_temperature 93
_diffrn_detector_area_resol_mean 5.814
_diffrn_measured_fraction_theta_full 0.997
_diffrn_measured_fraction_theta_max 0.994
_diffrn_measurement_device_type 'Rigaku XtaLAB P200'
_diffrn_measurement_method \w
_diffrn_radiation_type 'Mo K\a'
_diffrn_radiation_wavelength 0.71075
_diffrn_reflns_av_R_equivalents 0.0310
_diffrn_reflns_limit_h_max 9
_diffrn_reflns_limit_h_min -9
_diffrn_reflns_limit_k_max 11
_diffrn_reflns_limit_k_min -11
_diffrn_reflns_limit_l_max 12
_diffrn_reflns_limit_l_min -12
_diffrn_reflns_number 9890
_diffrn_reflns_theta_full 25.242
_diffrn_reflns_theta_max 25.336
_diffrn_reflns_theta_min 2.260
_diffrn_standards_number 0
_exptl_absorpt_coefficient_mu 0.111
_exptl_absorpt_correction_T_max 0.983
_exptl_absorpt_correction_T_min 0.829
_exptl_absorpt_correction_type multi-scan
_exptl_absorpt_process_details
;
(<i>REQAB</i>; Rigaku, 1998)
;
_exptl_crystal_colour colorless
_exptl_crystal_density_diffrn 1.428
_exptl_crystal_density_method 'not measured'
_exptl_crystal_description prism
_exptl_crystal_F_000 304.00
_exptl_crystal_size_max 0.30
_exptl_crystal_size_mid 0.20
_exptl_crystal_size_min 0.15
_refine_diff_density_max 0.25
_refine_diff_density_min -0.18
_refine_ls_extinction_method none
_refine_ls_goodness_of_fit_ref 1.072
_refine_ls_hydrogen_treatment constr
_refine_ls_number_parameters 192
_refine_ls_number_reflns 2466
_refine_ls_number_restraints 0
_refine_ls_R_factor_all 0.0297
_refine_ls_R_factor_gt 0.0279
_refine_ls_shift/su_max 0.000
_refine_ls_structure_factor_coef Fsqd
_refine_ls_weighting_details 'w = 1/[\s^2^(Fo^2^)+(0.0425P)^2^+0.0953P] where P=(Fo^2^+2Fc^2^)/3'
_refine_ls_weighting_scheme calc
_refine_ls_wR_factor_gt 0.0762
_refine_ls_wR_factor_ref 0.0776
_reflns_number_gt 2278
_reflns_number_total 2466
_reflns_threshold_expression F^2^>2.0\s(F^2^)
_cod_data_source_file hb7700sup1.cif
_cod_data_source_block I
_cod_database_code 2311455

loop_
_space_group_symop_id
_space_group_symop_operation_xyz
1 +X,+Y,+Z
2 -X,-Y,-Z

loop_
_atom_site_type_symbol
_atom_site_label
_atom_site_fract_x
_atom_site_fract_y
_atom_site_fract_z
_atom_site_U_iso_or_equiv
_atom_site_adp_type
_atom_site_calc_flag
_atom_site_occupancy
O O1 0.78603(9) 0.26223(8) -0.08336(8) 0.01823(18) Uani d 1
O O2 0.88520(10) 0.18829(9) -0.27766(9) 0.0250(2) Uani d 1
O O9 0.92060(10) 0.33329(10) 0.10424(10) 0.0292(2) Uani d 1
O O10 0.71494(9) 0.40999(9) 0.26677(8) 0.02015(19) Uani d 1
O O12 0.34235(10) 0.41829(8) 0.23018(8) 0.02202(19) Uani d 1
O O13 0.39408(9) 0.17091(8) 0.34225(8) 0.01784(18) Uani d 1
C C2 0.76082(14) 0.20746(12) -0.18525(12) 0.0188(2) Uani d 1
C C2A 0.56886(14) 0.18300(12) -0.15155(12) 0.0176(2) Uani d 1
C C3 0.47681(14) 0.12685(12) -0.21879(12) 0.0203(2) Uani d 1
H H3 0.5367 0.0970 -0.2992 0.024 Uiso calc 1
C C4 0.29321(14) 0.11623(12) -0.16343(12) 0.0209(2) Uani d 1
H H4 0.2255 0.0764 -0.2053 0.025 Uiso calc 1
C C5 0.20674(14) 0.16332(12) -0.04692(12) 0.0199(2) Uani d 1
H H5 0.0809 0.1570 -0.0126 0.024 Uiso calc 1
C C6 0.30017(13) 0.21919(12) 0.02009(12) 0.0181(2) Uani d 1
H H6 0.2406 0.2513 0.0990 0.022 Uiso calc 1
C C6A 0.48425(14) 0.22634(11) -0.03286(11) 0.0164(2) Uani d 1
C C7 0.62379(13) 0.27243(11) 0.01279(11) 0.0164(2) Uani d 1
C C8 0.61249(13) 0.31329(11) 0.12678(12) 0.0170(2) Uani d 1
C C9 0.76891(13) 0.35264(12) 0.16046(12) 0.0182(2) Uani d 1
C C10 0.85459(14) 0.45643(13) 0.30998(13) 0.0233(3) Uani d 1
H H10A 0.9277 0.5452 0.2271 0.028 Uiso calc 1
H H10B 0.9323 0.3712 0.3371 0.028 Uiso calc 1
C C11 0.76446(15) 0.49876(14) 0.44073(13) 0.0267(3) Uani d 1
H H11A 0.6954 0.4091 0.5228 0.032 Uiso calc 1
H H11B 0.6853 0.5810 0.4131 0.032 Uiso calc 1
H H11C 0.8537 0.5338 0.4718 0.032 Uiso calc 1
C C12 0.43443(13) 0.31193(12) 0.23574(11) 0.0162(2) Uani d 1
C C13 0.22714(13) 0.15072(12) 0.46014(12) 0.0202(2) Uani d 1
H H13A 0.1283 0.1846 0.4175 0.024 Uiso calc 1
H H13B 0.2327 0.2116 0.5192 0.024 Uiso calc 1
C C14 0.19989(14) -0.01740(12) 0.55625(12) 0.0220(2) Uani d 1
H H14A 0.1880 -0.0757 0.4978 0.026 Uiso calc 1
H H14B 0.0921 -0.0353 0.6404 0.026 Uiso calc 1
H H14C 0.3018 -0.0506 0.5931 0.026 Uiso calc 1

loop_
_atom_site_aniso_label
_atom_site_aniso_U_11
_atom_site_aniso_U_22
_atom_site_aniso_U_33
_atom_site_aniso_U_12
_atom_site_aniso_U_13
_atom_site_aniso_U_23
O1 0.0135(4) 0.0209(4) 0.0182(4) 0.0008(3) -0.0019(3) -0.0076(3)
O2 0.0191(4) 0.0308(5) 0.0227(4) 0.0033(3) -0.0006(3) -0.0122(4)
O9 0.0152(4) 0.0410(5) 0.0386(5) 0.0039(3) -0.0071(4) -0.0241(4)
O10 0.0160(4) 0.0236(4) 0.0251(4) 0.0010(3) -0.0078(3) -0.0125(3)
O12 0.0203(4) 0.0195(4) 0.0236(4) 0.0050(3) -0.0050(3) -0.0073(3)
O13 0.0145(4) 0.0173(4) 0.0184(4) 0.0013(3) -0.0019(3) -0.0056(3)
C2 0.0194(5) 0.0169(5) 0.0174(5) 0.0022(4) -0.0042(4) -0.0048(4)
C2A 0.0175(5) 0.0155(5) 0.0167(5) 0.0024(4) -0.0038(4) -0.0040(4)
C3 0.0233(6) 0.0199(5) 0.0179(5) 0.0036(4) -0.0061(4) -0.0080(4)
C4 0.0226(5) 0.0202(6) 0.0220(6) 0.0018(4) -0.0103(5) -0.0075(5)
C5 0.0165(5) 0.0203(5) 0.0215(6) 0.0022(4) -0.0066(4) -0.0060(4)
C6 0.0171(5) 0.0188(5) 0.0174(5) 0.0027(4) -0.0044(4) -0.0066(4)
C6A 0.0174(5) 0.0136(5) 0.0162(5) 0.0015(4) -0.0055(4) -0.0033(4)
C7 0.0134(5) 0.0140(5) 0.0176(5) 0.0012(4) -0.0028(4) -0.0032(4)
C8 0.0153(5) 0.0146(5) 0.0188(5) 0.0012(4) -0.0047(4) -0.0043(4)
C9 0.0173(5) 0.0157(5) 0.0201(5) 0.0007(4) -0.0051(4) -0.0055(4)
C10 0.0190(5) 0.0230(6) 0.0338(7) 0.0014(4) -0.0136(5) -0.0126(5)
C11 0.0286(6) 0.0274(6) 0.0314(7) 0.0030(5) -0.0162(5) -0.0137(5)
C12 0.0164(5) 0.0176(5) 0.0169(5) 0.0001(4) -0.0071(4) -0.0073(4)
C13 0.0153(5) 0.0220(6) 0.0198(6) 0.0009(4) -0.0003(4) -0.0081(5)
C14 0.0188(5) 0.0213(6) 0.0217(6) -0.0005(4) -0.0023(4) -0.0064(5)

loop_
_atom_type_symbol
_atom_type_description
_atom_type_scat_dispersion_real
_atom_type_scat_dispersion_imag
_atom_type_scat_source
C C 0.0033 0.0016
;
International Tables for Crystallography
(Vol. C, Tables 4.2.6.8 and 6.1.1.4)
;
H H 0.0000 0.0000
;
International Tables for Crystallography
(Vol. C, Table 6.1.1.4)
;
O O 0.0106 0.0060
;
International Tables for Crystallography
(Vol. C, Tables 4.2.6.8 and 6.1.1.4)
;

loop_
_geom_angle_atom_site_label_1
_geom_angle_atom_site_label_2
_geom_angle_atom_site_label_3
_geom_angle
C7 O1 C2 109.90(8)
C9 O10 C10 115.85(8)
C12 O13 C13 116.01(8)
O2 C2 O1 120.62(10)
O2 C2 C2A 132.18(11)
O1 C2 C2A 107.20(9)
C3 C2A C6A 122.56(10)
C3 C2A C2 129.50(10)
C6A C2A C2 107.95(9)
C2A C3 C4 117.04(10)
C2A C3 H3 121.5
C4 C3 H3 121.5
C3 C4 C5 120.88(10)
C3 C4 H4 119.6
C5 C4 H4 119.6
C6 C5 C4 121.67(10)
C6 C5 H5 119.2
C4 C5 H5 119.2
C5 C6 C6A 117.49(10)
C5 C6 H6 121.3
C6A C6 H6 121.3
C6 C6A C2A 120.32(10)
C6 C6A C7 132.70(10)
C2A C6A C7 106.98(9)
C8 C7 O1 121.51(9)
C8 C7 C6A 130.55(10)
O1 C7 C6A 107.90(9)
C7 C8 C9 123.84(9)
C7 C8 C12 120.08(9)
C9 C8 C12 115.97(9)
O9 C9 O10 124.58(10)
O9 C9 C8 125.85(10)
O10 C9 C8 109.55(9)
O10 C10 C11 106.67(9)
O10 C10 H10A 110.4
C11 C10 H10A 110.4
O10 C10 H10B 110.4
C11 C10 H10B 110.4
H10A C10 H10B 108.6
C10 C11 H11A 109.5
C10 C11 H11B 109.5
H11A C11 H11B 109.5
C10 C11 H11C 109.5
H11A C11 H11C 109.5
H11B C11 H11C 109.5
O12 C12 O13 124.83(10)
O12 C12 C8 126.32(10)
O13 C12 C8 108.85(8)
O13 C13 C14 106.78(8)
O13 C13 H13A 110.4
C14 C13 H13A 110.4
O13 C13 H13B 110.4
C14 C13 H13B 110.4
H13A C13 H13B 108.6
C13 C14 H14A 109.5
C13 C14 H14B 109.5
H14A C14 H14B 109.5
C13 C14 H14C 109.5
H14A C14 H14C 109.5
H14B C14 H14C 109.5

loop_
_geom_bond_atom_site_label_1
_geom_bond_atom_site_label_2
_geom_bond_distance
O1 C7 1.3854(12)
O1 C2 1.3940(13)
O2 C2 1.1997(13)
O9 C9 1.2019(13)
O10 C9 1.3391(13)
O10 C10 1.4579(13)
O12 C12 1.1995(13)
O13 C12 1.3435(13)
O13 C13 1.4591(12)
C2 C2A 1.4695(15)
C2A C3 1.3862(15)
C2A C6A 1.3919(15)
C3 C4 1.3886(16)
C3 H3 0.9500
C4 C5 1.3978(16)
C4 H4 0.9500
C5 C6 1.3904(15)
C5 H5 0.9500
C6 C6A 1.3916(15)
C6 H6 0.9500
C6A C7 1.4719(14)
C7 C8 1.3377(15)
C8 C9 1.4888(14)
C8 C12 1.5070(14)
C10 C11 1.4986(16)
C10 H10A 0.9900
C10 H10B 0.9900
C11 H11A 0.9800
C11 H11B 0.9800
C11 H11C 0.9800
C13 C14 1.5055(16)
C13 H13A 0.9900
C13 H13B 0.9900
C14 H14A 0.9800
C14 H14B 0.9800
C14 H14C 0.9800

loop_
_geom_hbond_atom_site_label_D
_geom_hbond_atom_site_label_H
_geom_hbond_atom_site_label_A
_geom_hbond_site_symmetry_A
_geom_hbond_distance_DH
_geom_hbond_distance_HA
_geom_hbond_distance_DA
_geom_hbond_angle_DHA
C5 H5 O9 1_455 0.95 2.48 3.0689(18) 120

loop_
_geom_torsion_atom_site_label_1
_geom_torsion_atom_site_label_2
_geom_torsion_atom_site_label_3
_geom_torsion_atom_site_label_4
_geom_torsion
C7 O1 C2 O2 -179.09(9)
C7 O1 C2 C2A 0.60(11)
O2 C2 C2A C3 1.1(2)
O1 C2 C2A C3 -178.50(10)
O2 C2 C2A C6A -179.21(11)
O1 C2 C2A C6A 1.15(11)
C6A C2A C3 C4 0.54(15)
C2 C2A C3 C4 -179.85(10)
C2A C3 C4 C5 1.21(15)
C3 C4 C5 C6 -1.41(16)
C4 C5 C6 C6A -0.18(15)
C5 C6 C6A C2A 1.90(15)
C5 C6 C6A C7 -177.45(10)
C3 C2A C6A C6 -2.15(15)
C2 C2A C6A C6 178.17(9)
C3 C2A C6A C7 177.35(9)
C2 C2A C6A C7 -2.32(11)
C2 O1 C7 C8 175.88(9)
C2 O1 C7 C6A -2.03(10)
C6 C6A C7 C8 4.48(19)
C2A C6A C7 C8 -174.94(11)
C6 C6A C7 O1 -177.86(10)
C2A C6A C7 O1 2.72(11)
O1 C7 C8 C9 0.65(16)
C6A C7 C8 C9 178.04(9)
O1 C7 C8 C12 -175.47(8)
C6A C7 C8 C12 1.92(17)
C10 O10 C9 O9 2.55(15)
C10 O10 C9 C8 -179.01(8)
C7 C8 C9 O9 -10.62(17)
C12 C8 C9 O9 165.65(10)
C7 C8 C9 O10 170.96(9)
C12 C8 C9 O10 -12.77(12)
C9 O10 C10 C11 -173.45(9)
C13 O13 C12 O12 -1.65(14)
C13 O13 C12 C8 178.17(8)
C7 C8 C12 O12 -93.36(14)
C9 C8 C12 O12 90.22(13)
C7 C8 C12 O13 86.82(11)
C9 C8 C12 O13 -89.60(10)
C12 O13 C13 C14 173.90(8)
